data_4322659
loop_
_publ_author_name
'Gail B. Karet'
'Nenad M. Kosti\'c'

_publ_contact_author
;Nenad M. Kosti\'c
Department of Chemistry
Iowa State University
Ames, IA 50011
;
_publ_contact_author_email nenad@iastate.edu
_publ_contact_author_fax 515-294-0105
_publ_contact_author_phone 515-294-7715
_publ_section_title
;
 Rapid, Catalytic Hydrolysis of Methionine-Containing Dipeptides by a
 Dinuclear Palladium(II) Complex Having Thiolate Bridging Ligands
;
_journal_name_full 'Inorganic Chemistry'
_journal_page_first 1021
_journal_page_last 1027
_journal_paper_doi 10.1021/ic970461u
_journal_volume 37
_journal_year 1998
_chemical_formula_moiety 'C12 H10 Cl4 S2 Pd2, 2(C24 H20 As)'
_chemical_formula_sum 'C60 H50 As2 Cl4 Pd2 S2'
_chemical_formula_weight 1339.56
_chemical_name_systematic
; 
Bis(tetraphenyl arsonium) tetrachlorobis(phenylthiolato)dipalladium
;
_space_group_IT_number 2
_symmetry_cell_setting triclinic
_symmetry_space_group_name_Hall '-P 1'
_symmetry_space_group_name_H-M 'P -1'
_atom_sites_solution_hydrogens geom
_atom_sites_solution_primary direct
_atom_sites_solution_secondary difmap
_audit_creation_method SHELXL
_cell_angle_alpha 94.62(3)
_cell_angle_beta 91.16(3)
_cell_angle_gamma 103.66(3)
_cell_formula_units_Z 2
_cell_length_a 9.924(2)
_cell_length_b 13.135(3)
_cell_length_c 22.036(4)
_cell_measurement_reflns_used 25
_cell_measurement_temperature 293(2)
_cell_measurement_theta_max 14.10
_cell_measurement_theta_min 5.71
_cell_volume 2779.8(11)
_computing_cell_refinement 'CAD4 V5.0 (Enraf-Nonius, 1989)'
_computing_data_collection 'CAD4 V5.0 (Enraf-Nonius, 1989)'
_computing_data_reduction 'SHELXTL-PLUS V4.0 (Siemens, 1990)'
_computing_molecular_graphics 'SHELXTL-PLUS V4.0 (Siemenst, 1990)'
_computing_publication_material 'SHELXL-93 (Sheldrick, 1993)'
_computing_structure_refinement 'SHELXL-93 (Sheldrick, 1993)'
_computing_structure_solution 'SHELXTL-PLUS V4.0 (Siemens, 1990)'
_diffrn_ambient_temperature 293(2)
_diffrn_measurement_device 'Enraf-Nonious CAD4'
_diffrn_measurement_method \w-2\q
_diffrn_radiation_monochromator graphite
_diffrn_radiation_source 'fine-focus sealed tube'
_diffrn_radiation_type MoK\a
_diffrn_radiation_wavelength 0.71073
_diffrn_reflns_av_R_equivalents 0.0635
_diffrn_reflns_av_sigmaI/netI 0.1646
_diffrn_reflns_limit_h_max 12
_diffrn_reflns_limit_h_min -1
_diffrn_reflns_limit_k_max 16
_diffrn_reflns_limit_k_min -17
_diffrn_reflns_limit_l_max 28
_diffrn_reflns_limit_l_min -28
_diffrn_reflns_number 14906
_diffrn_reflns_theta_max 27.48
_diffrn_reflns_theta_min 2.11
_diffrn_standards_decay_% 3
_diffrn_standards_interval_count no
_diffrn_standards_interval_time '60 min'
_diffrn_standards_number 3
_exptl_absorpt_coefficient_mu 2.134
_exptl_absorpt_correction_T_max 1.000
_exptl_absorpt_correction_T_min 0.577
_exptl_absorpt_correction_type psi-scan
_exptl_absorpt_process_details Shelxtl
_exptl_crystal_colour 'dark orange'
_exptl_crystal_density_diffrn 1.600
_exptl_crystal_density_meas ?
_exptl_crystal_description 'Diamond shaped'
_exptl_crystal_F_000 1336
_exptl_crystal_size_max 0.50
_exptl_crystal_size_mid 0.25
_exptl_crystal_size_min 0.05
_refine_diff_density_max 1.144
_refine_diff_density_min -0.617
_refine_diff_density_rms 0.144
_refine_ls_extinction_method none
_refine_ls_goodness_of_fit_all 1.007
_refine_ls_goodness_of_fit_obs 1.129
_refine_ls_hydrogen_treatment constr
_refine_ls_matrix_type full
_refine_ls_number_parameters 631
_refine_ls_number_reflns 12695
_refine_ls_number_restraints 0
_refine_ls_restrained_S_all 1.010
_refine_ls_restrained_S_obs 1.129
_refine_ls_R_factor_all 0.1848
_refine_ls_R_factor_obs 0.0696
_refine_ls_shift/esd_max -0.002
_refine_ls_shift/esd_mean 0.000
_refine_ls_structure_factor_coef Fsqd
_refine_ls_weighting_details 'w=1/[s^2^(Fo^2^)+( 0.0686P)^2^+0.0000P] where P=(Fo^2^+2Fc^2^)/3'
_refine_ls_weighting_scheme calc
_refine_ls_wR_factor_all 0.1783
_refine_ls_wR_factor_obs 0.1372
_reflns_number_observed 6268
_reflns_number_total 12698
_reflns_observed_criterion >2sigma(I)
_cod_data_source_file ic970461u.cif
_cod_data_source_block str590
_cod_depositor_comments
;
The following automatic conversions were performed:

'_exptl_crystal_density_meas' value 'not measured' was changed to '?'
- the value is perceived as not measured.

Automatic conversion script
Id: cif_fix_values 3008 2015-01-20 13:52:24Z robertas 

The following automatic conversions were performed:

'_refine_ls_weighting_scheme' value 'calc w=1/[s^2^(Fo^2^)+(
0.0686P)^2^+0.0000P] where P=(Fo^2^+2Fc^2^)/3' was changed to 'calc'.
New tag '_refine_ls_weighting_details' was created. The value of the
new tag was set to 'w=1/[s^2^(Fo^2^)+( 0.0686P)^2^+0.0000P] where
P=(Fo^2^+2Fc^2^)/3'.

Automatic conversion script
Id: cif_fix_values 3143 2015-03-26 13:38:13Z robertas 
;
_cod_original_cell_volume 2779.8(10)
_cod_database_code 4322659

loop_
_symmetry_equiv_pos_as_xyz
'x, y, z'
'-x, -y, -z'

loop_
_atom_site_aniso_label
_atom_site_aniso_U_11
_atom_site_aniso_U_22
_atom_site_aniso_U_33
_atom_site_aniso_U_23
_atom_site_aniso_U_13
_atom_site_aniso_U_12
Pd1 0.0419(4) 0.0354(4) 0.0378(4) 0.0054(3) 0.0018(3) 0.0082(3)
Pd2 0.0370(4) 0.0373(4) 0.0345(4) 0.0079(3) 0.0048(3) 0.0054(3)
As1 0.0334(5) 0.0372(5) 0.0399(5) 0.0068(4) 0.0010(4) 0.0060(4)
As2 0.0428(6) 0.0347(5) 0.0417(5) 0.0086(4) 0.0046(4) 0.0091(4)
S1 0.0484(15) 0.0376(13) 0.0397(13) 0.0059(10) -0.0006(11) 0.0034(11)
S2 0.0362(13) 0.0363(12) 0.0409(13) 0.0085(10) 0.0023(10) 0.0036(10)
Cl1 0.104(2) 0.0327(13) 0.065(2) -0.0043(12) -0.024(2) 0.0146(15)
Cl2 0.0447(14) 0.0436(13) 0.0446(13) 0.0112(10) -0.0052(11) 0.0077(11)
Cl3 0.062(2) 0.0470(14) 0.0365(12) 0.0112(10) -0.0037(11) 0.0129(12)
Cl4 0.0464(14) 0.0407(13) 0.060(2) 0.0157(12) -0.0042(12) -0.0061(11)
C1 0.037(5) 0.028(4) 0.048(6) 0.001(4) -0.003(4) 0.002(4)
C2 0.060(7) 0.053(6) 0.051(6) 0.005(5) -0.006(5) 0.017(6)
C3 0.070(8) 0.058(7) 0.042(6) 0.014(5) 0.001(6) 0.008(6)
C4 0.065(7) 0.052(6) 0.047(6) 0.002(5) 0.007(6) 0.000(6)
C5 0.065(8) 0.087(9) 0.060(7) 0.009(6) 0.007(6) 0.033(7)
C6 0.059(7) 0.062(7) 0.051(6) 0.008(5) -0.001(5) 0.026(6)
C7 0.043(6) 0.049(6) 0.056(6) 0.012(5) 0.005(5) -0.006(5)
C8 0.065(9) 0.100(10) 0.107(10) 0.054(8) 0.014(8) 0.023(8)
C9 0.048(8) 0.117(12) 0.161(15) 0.067(11) 0.019(9) 0.024(8)
C10 0.043(8) 0.144(14) 0.152(16) 0.059(12) 0.021(9) 0.015(9)
C11 0.065(10) 0.183(18) 0.124(14) 0.074(13) 0.038(10) 0.009(11)
C12 0.063(9) 0.156(14) 0.115(12) 0.084(11) 0.019(8) 0.032(9)
C13 0.042(5) 0.048(6) 0.037(5) 0.007(4) 0.000(4) 0.010(5)
C14 0.043(6) 0.047(6) 0.056(6) 0.007(5) 0.017(5) -0.004(5)
C15 0.040(6) 0.059(7) 0.084(9) -0.005(6) 0.023(6) -0.011(5)
C16 0.034(6) 0.077(9) 0.085(9) -0.026(7) -0.008(6) 0.000(6)
C17 0.044(6) 0.074(8) 0.056(7) -0.011(6) -0.001(5) 0.011(6)
C18 0.043(6) 0.054(6) 0.037(5) 0.007(4) 0.004(4) 0.009(5)
C19 0.044(6) 0.041(5) 0.038(5) 0.004(4) -0.001(4) 0.014(5)
C20 0.051(6) 0.068(7) 0.052(6) -0.008(5) -0.002(5) 0.023(6)
C21 0.086(10) 0.092(9) 0.052(7) -0.012(6) -0.014(7) 0.040(8)
C22 0.105(11) 0.093(10) 0.049(7) -0.004(7) 0.010(8) 0.047(9)
C23 0.076(9) 0.094(9) 0.066(8) 0.011(7) 0.026(7) 0.046(8)
C24 0.046(6) 0.071(7) 0.051(6) 0.004(5) 0.011(5) 0.020(6)
C25 0.037(5) 0.040(5) 0.035(5) 0.007(4) 0.015(4) 0.009(4)
C26 0.043(6) 0.051(6) 0.073(7) -0.016(5) -0.003(5) 0.017(5)
C27 0.048(7) 0.110(11) 0.066(8) -0.021(7) -0.011(6) 0.040(7)
C28 0.088(10) 0.100(11) 0.061(8) 0.010(7) 0.008(7) 0.062(9)
C29 0.095(10) 0.053(7) 0.091(9) 0.033(7) 0.032(8) 0.042(8)
C30 0.053(7) 0.043(6) 0.087(8) 0.017(6) 0.030(6) 0.005(5)
C31 0.035(5) 0.044(6) 0.059(6) 0.013(5) 0.002(5) 0.007(4)
C32 0.050(6) 0.046(6) 0.057(6) 0.015(5) 0.006(5) 0.004(5)
C33 0.071(8) 0.074(8) 0.073(8) 0.030(7) 0.014(7) 0.007(7)
C34 0.071(8) 0.065(8) 0.086(9) 0.043(7) 0.004(7) -0.004(7)
C35 0.085(9) 0.038(6) 0.104(10) 0.014(7) -0.012(8) 0.014(6)
C36 0.047(6) 0.036(5) 0.080(8) 0.012(5) 0.000(6) 0.011(5)
C37 0.047(6) 0.037(5) 0.037(5) 0.006(4) 0.009(4) 0.010(5)
C38 0.070(8) 0.048(6) 0.050(6) 0.009(5) 0.011(6) 0.014(6)
C39 0.038(6) 0.069(8) 0.087(9) 0.018(7) 0.000(6) -0.006(6)
C40 0.058(8) 0.057(7) 0.087(9) 0.012(6) 0.033(7) 0.017(6)
C41 0.080(8) 0.049(6) 0.067(7) 0.021(6) 0.043(7) 0.028(6)
C42 0.055(7) 0.036(5) 0.057(6) 0.001(5) 0.002(5) 0.011(5)
C43 0.059(7) 0.045(6) 0.036(5) 0.005(4) 0.003(5) 0.011(5)
C44 0.062(7) 0.040(6) 0.065(7) 0.011(5) 0.005(6) -0.007(5)
C45 0.107(11) 0.054(7) 0.069(8) 0.033(6) 0.021(8) -0.008(7)
C46 0.164(16) 0.064(8) 0.051(8) 0.023(6) 0.003(9) 0.032(10)
C47 0.086(10) 0.134(13) 0.077(9) 0.042(9) -0.025(8) 0.021(10)
C48 0.060(8) 0.086(9) 0.074(8) 0.042(7) 0.000(6) 0.001(7)
C49 0.045(6) 0.041(5) 0.041(5) 0.011(4) 0.009(4) 0.012(4)
C50 0.049(6) 0.052(6) 0.077(8) 0.020(6) 0.003(6) 0.016(5)
C51 0.054(7) 0.077(8) 0.057(7) 0.014(6) -0.016(6) 0.010(6)
C52 0.064(8) 0.088(10) 0.065(8) -0.012(7) -0.008(6) 0.015(7)
C53 0.082(9) 0.053(7) 0.106(11) -0.027(7) -0.011(8) 0.018(7)
C54 0.069(8) 0.055(7) 0.084(9) -0.001(6) -0.013(7) 0.023(6)
C55 0.039(5) 0.048(6) 0.048(6) 0.010(5) 0.003(5) 0.012(5)
C56 0.085(9) 0.053(7) 0.119(11) 0.024(7) 0.042(9) 0.011(7)
C57 0.083(10) 0.098(11) 0.131(13) 0.020(10) 0.065(9) 0.039(9)
C58 0.083(9) 0.067(8) 0.067(8) 0.001(6) 0.010(7) 0.044(7)
C59 0.142(13) 0.045(7) 0.114(11) 0.035(7) 0.068(10) 0.048(8)
C60 0.102(10) 0.067(8) 0.103(10) 0.031(7) 0.065(8) 0.039(8)

loop_
_atom_site_label
_atom_site_type_symbol
_atom_site_fract_x
_atom_site_fract_y
_atom_site_fract_z
_atom_site_U_iso_or_equiv
_atom_site_thermal_displace_type
_atom_site_occupancy
_atom_site_calc_flag
_atom_site_refinement_flags
_atom_site_disorder_group
Pd1 Pd 0.03785(7) 0.64926(5) 0.21649(3) 0.0384(2) Uani 1 d . .
Pd2 Pd 0.06361(7) 0.43956(5) 0.29438(3) 0.0365(2) Uani 1 d . .
As1 As 0.52776(9) 0.14514(7) 0.12196(4) 0.0371(2) Uani 1 d . .
As2 As 0.60851(10) 0.80784(7) 0.45899(4) 0.0394(2) Uani 1 d . .
S1 S 0.1741(3) 0.6132(2) 0.29304(10) 0.0429(6) Uani 1 d . .
S2 S -0.0439(2) 0.4702(2) 0.20699(10) 0.0384(5) Uani 1 d . .
Cl1 Cl 0.1173(3) 0.8307(2) 0.24425(12) 0.0684(8) Uani 1 d . .
Cl2 Cl -0.0935(2) 0.6747(2) 0.13122(10) 0.0445(6) Uani 1 d . .
Cl3 Cl 0.1743(3) 0.4237(2) 0.38750(10) 0.0481(6) Uani 1 d . .
Cl4 Cl -0.0607(2) 0.2642(2) 0.28826(11) 0.0512(6) Uani 1 d . .
C1 C 0.0389(9) 0.4192(6) 0.1442(4) 0.039(2) Uani 1 d . .
C2 C -0.0169(11) 0.4226(8) 0.0864(4) 0.054(3) Uani 1 d . .
H2A H -0.0929(11) 0.4554(8) 0.0817(4) 0.080 Uiso 1 d R .
C3 C 0.0367(11) 0.3787(8) 0.0361(4) 0.057(3) Uani 1 d . .
H3A H -0.0007(11) 0.3824(8) -0.0040(4) 0.080 Uiso 1 d R .
C4 C 0.1425(11) 0.3309(8) 0.0432(5) 0.057(3) Uani 1 d . .
H4A H 0.1785(11) 0.2992(8) 0.0083(5) 0.080 Uiso 1 d R .
C5 C 0.1980(12) 0.3280(9) 0.1001(5) 0.068(3) Uani 1 d . .
H5A H 0.2737(12) 0.2951(9) 0.1050(5) 0.080 Uiso 1 d R .
C6 C 0.1460(10) 0.3725(8) 0.1510(5) 0.055(3) Uani 1 d . .
H6A H 0.1834(10) 0.3693(8) 0.1911(5) 0.080 Uiso 1 d R .
C7 C 0.3329(10) 0.6093(8) 0.2582(5) 0.052(3) Uani 1 d . .
C8 C 0.4240(13) 0.5591(10) 0.2823(6) 0.087(4) Uani 1 d . .
H8A H 0.3982(13) 0.5214(10) 0.3175(6) 0.080 Uiso 1 d R .
C9 C 0.5474(13) 0.5572(11) 0.2565(8) 0.105(5) Uani 1 d . .
H9A H 0.6103(13) 0.5228(11) 0.2755(8) 0.080 Uiso 1 d R .
C10 C 0.5835(14) 0.6064(13) 0.2061(8) 0.111(6) Uani 1 d . .
H10A H 0.6734(14) 0.6096(13) 0.1900(8) 0.080 Uiso 1 d R .
C11 C 0.4953(15) 0.6496(14) 0.1793(8) 0.124(6) Uani 1 d . .
H11A H 0.5179(15) 0.6783(14) 0.1411(8) 0.080 Uiso 1 d R .
C12 C 0.3728(14) 0.6538(12) 0.2034(7) 0.106(5) Uani 1 d . .
H12A H 0.3120(14) 0.6884(12) 0.1831(7) 0.080 Uiso 1 d R .
C13 C 0.3625(9) 0.0533(7) 0.0863(4) 0.043(2) Uani 1 d . .
C14 C 0.2902(10) -0.0305(7) 0.1195(5) 0.051(3) Uani 1 d . .
H14A H 0.3258(10) -0.0405(7) 0.1589(5) 0.080 Uiso 1 d R .
C15 C 0.1718(11) -0.0960(8) 0.0933(6) 0.065(3) Uani 1 d . .
H15A H 0.1224(11) -0.1529(8) 0.1150(6) 0.080 Uiso 1 d R .
C16 C 0.1207(11) -0.0800(9) 0.0373(6) 0.070(3) Uani 1 d . .
H16A H 0.0388(11) -0.1282(9) 0.0193(6) 0.080 Uiso 1 d R .
C17 C 0.1876(11) 0.0008(9) 0.0069(5) 0.060(3) Uani 1 d . .
H17A H 0.1495(11) 0.0126(9) -0.0316(5) 0.080 Uiso 1 d R .
C18 C 0.3086(10) 0.0690(7) 0.0307(4) 0.045(2) Uani 1 d . .
H18A H 0.3562(10) 0.1269(7) 0.0092(4) 0.080 Uiso 1 d R .
C19 C 0.4847(9) 0.2033(7) 0.1983(4) 0.041(2) Uani 1 d . .
C20 C 0.5924(11) 0.2556(8) 0.2389(4) 0.056(3) Uani 1 d . .
H20A H 0.6866(11) 0.2622(8) 0.2273(4) 0.080 Uiso 1 d R .
C21 C 0.5632(14) 0.2987(10) 0.2953(5) 0.075(4) Uani 1 d . .
H21A H 0.6380(14) 0.3337(10) 0.3234(5) 0.080 Uiso 1 d R .
C22 C 0.4305(15) 0.2911(10) 0.3106(5) 0.079(4) Uani 1 d . .
H22A H 0.4109(15) 0.3215(10) 0.3495(5) 0.080 Uiso 1 d R .
C23 C 0.3249(14) 0.2408(10) 0.2710(5) 0.074(4) Uani 1 d . .
H23A H 0.2310(14) 0.2373(10) 0.2822(5) 0.080 Uiso 1 d R .
C24 C 0.3505(10) 0.1957(8) 0.2157(5) 0.055(3) Uani 1 d . .
H24A H 0.2746(10) 0.1580(8) 0.1888(5) 0.080 Uiso 1 d R .
C25 C 0.6696(9) 0.0716(7) 0.1324(4) 0.037(2) Uani 1 d . .
C26 C 0.8063(10) 0.1289(8) 0.1447(5) 0.056(3) Uani 1 d . .
H26A H 0.8272(10) 0.2039(8) 0.1431(5) 0.080 Uiso 1 d R .
C27 C 0.9066(12) 0.0800(11) 0.1594(5) 0.073(4) Uani 1 d . .
H27A H 1.0004(12) 0.1206(11) 0.1665(5) 0.080 Uiso 1 d R .
C28 C 0.8770(15) -0.0260(11) 0.1621(5) 0.076(4) Uani 1 d . .
H28A H 0.9480(15) -0.0593(11) 0.1746(5) 0.080 Uiso 1 d R .
C29 C 0.7446(14) -0.0847(9) 0.1489(6) 0.074(4) Uani 1 d . .
H29A H 0.7241(14) -0.1599(9) 0.1488(6) 0.080 Uiso 1 d R .
C30 C 0.6402(11) -0.0363(8) 0.1344(5) 0.061(3) Uani 1 d . .
H30A H 0.5465(11) -0.0763(8) 0.1258(5) 0.080 Uiso 1 d R .
C31 C 0.5892(9) 0.2537(7) 0.0693(4) 0.046(2) Uani 1 d . .
C32 C 0.6364(10) 0.2287(8) 0.0133(5) 0.052(3) Uani 1 d . .
H32A H 0.6447(10) 0.1582(8) 0.0027(5) 0.080 Uiso 1 d R .
C33 C 0.6734(12) 0.3039(10) -0.0273(6) 0.073(3) Uani 1 d . .
H33A H 0.7055(12) 0.2863(10) -0.0667(6) 0.080 Uiso 1 d R .
C34 C 0.6650(12) 0.4046(10) -0.0109(6) 0.075(4) Uani 1 d . .
H34A H 0.6898(12) 0.4577(10) -0.0389(6) 0.080 Uiso 1 d R .
C35 C 0.6187(13) 0.4291(8) 0.0453(6) 0.075(4) Uani 1 d . .
H35A H 0.6133(13) 0.5003(8) 0.0560(6) 0.080 Uiso 1 d R .
C36 C 0.5815(10) 0.3559(7) 0.0865(5) 0.054(3) Uani 1 d . .
H36A H 0.5511(10) 0.3740(7) 0.1261(5) 0.080 Uiso 1 d R .
C37 C 0.4271(10) 0.7635(7) 0.4894(4) 0.040(2) Uani 1 d . .
C38 C 0.3236(11) 0.6965(8) 0.4529(5) 0.056(3) Uani 1 d . .
H38A H 0.3447(11) 0.6703(8) 0.4131(5) 0.080 Uiso 1 d R .
C39 C 0.1894(11) 0.6676(9) 0.4748(6) 0.067(3) Uani 1 d . .
H39A H 0.1175(11) 0.6202(9) 0.4497(6) 0.080 Uiso 1 d R .
C40 C 0.1600(12) 0.7055(9) 0.5307(6) 0.066(3) Uani 1 d . .
H40A H 0.0670(12) 0.6877(9) 0.5446(6) 0.080 Uiso 1 d R .
C41 C 0.2633(12) 0.7691(8) 0.5671(5) 0.062(3) Uani 1 d . .
H41A H 0.2421(12) 0.7938(8) 0.6071(5) 0.080 Uiso 1 d R .
C42 C 0.3986(11) 0.8008(7) 0.5480(4) 0.050(2) Uani 1 d . .
H42A H 0.4712(11) 0.8456(7) 0.5739(4) 0.080 Uiso 1 d R .
C43 C 0.6046(11) 0.8931(7) 0.3928(4) 0.047(2) Uani 1 d . .
C44 C 0.7271(11) 0.9562(7) 0.3764(5) 0.059(3) Uani 1 d . .
H44A H 0.8111(11) 0.9600(7) 0.3998(5) 0.080 Uiso 1 d R .
C45 C 0.7271(15) 1.0129(8) 0.3260(5) 0.079(4) Uani 1 d . .
H45A H 0.8123(15) 1.0555(8) 0.3130(5) 0.080 Uiso 1 d R .
C46 C 0.6060(19) 1.0072(10) 0.2948(5) 0.091(5) Uani 1 d . .
H46A H 0.6064(19) 1.0462(10) 0.2598(5) 0.080 Uiso 1 d R .
C47 C 0.4814(15) 0.9457(12) 0.3123(6) 0.098(5) Uani 1 d . .
H47A H 0.3956(15) 0.9452(12) 0.2911(6) 0.080 Uiso 1 d R .
C48 C 0.4824(12) 0.8879(9) 0.3613(5) 0.074(4) Uani 1 d . .
H48A H 0.3984(12) 0.8425(9) 0.3735(5) 0.080 Uiso 1 d R .
C49 C 0.7316(9) 0.8860(7) 0.5221(4) 0.041(2) Uani 1 d . .
C50 C 0.8025(10) 0.8329(8) 0.5588(5) 0.058(3) Uani 1 d . .
H50A H 0.7939(10) 0.7589(8) 0.5496(5) 0.080 Uiso 1 d R .
C51 C 0.8861(11) 0.8882(10) 0.6086(5) 0.064(3) Uani 1 d . .
H51A H 0.9353(11) 0.8514(10) 0.6338(5) 0.080 Uiso 1 d R .
C52 C 0.8965(12) 0.9918(11) 0.6214(5) 0.074(3) Uani 1 d . .
H52A H 0.9522(12) 1.0286(11) 0.6562(5) 0.080 Uiso 1 d R .
C53 C 0.8302(13) 1.0448(9) 0.5847(6) 0.082(4) Uani 1 d . .
H53A H 0.8406(13) 1.1189(9) 0.5944(6) 0.080 Uiso 1 d R .
C54 C 0.7457(12) 0.9926(8) 0.5349(5) 0.069(3) Uani 1 d . .
H54A H 0.6988(12) 1.0304(8) 0.5094(5) 0.080 Uiso 1 d R .
C55 C 0.6784(10) 0.6908(7) 0.4308(4) 0.044(2) Uani 1 d . .
C56 C 0.7789(13) 0.7024(9) 0.3896(6) 0.085(4) Uani 1 d . .
H56A H 0.8056(13) 0.7680(9) 0.3716(6) 0.080 Uiso 1 d R .
C57 C 0.8428(14) 0.6204(11) 0.3731(7) 0.100(5) Uani 1 d . .
H57A H 0.9154(14) 0.6302(11) 0.3444(7) 0.080 Uiso 1 d R .
C58 C 0.8008(13) 0.5275(9) 0.3965(5) 0.068(3) Uani 1 d . .
H58A H 0.8421(13) 0.4701(9) 0.3848(5) 0.080 Uiso 1 d R .
C59 C 0.7003(15) 0.5158(9) 0.4367(6) 0.094(5) Uani 1 d . .
H59A H 0.6728(15) 0.4498(9) 0.4542(6) 0.080 Uiso 1 d R .
C60 C 0.6359(13) 0.5963(9) 0.4546(6) 0.086(4) Uani 1 d . .
H60A H 0.5623(13) 0.5854(9) 0.4827(6) 0.080 Uiso 1 d R .

loop_
_atom_type_symbol
_atom_type_description
_atom_type_scat_dispersion_real
_atom_type_scat_dispersion_imag
_atom_type_scat_source
C C 0.0033 0.0016 'International Tables Vol C Tables 4.2.6.8 and 6.1.1.4'
H H 0.0000 0.0000 'International Tables Vol C Tables 4.2.6.8 and 6.1.1.4'
S S 0.1246 0.1234 'International Tables Vol C Tables 4.2.6.8 and 6.1.1.4'
Cl Cl 0.1484 0.1585 'International Tables Vol C Tables 4.2.6.8 and 6.1.1.4'
As As 0.0499 2.0058 'International Tables Vol C Tables 4.2.6.8 and 6.1.1.4'
Pd Pd -0.9988 1.0072 'International Tables Vol C Tables 4.2.6.8 and 6.1.1.4'

loop_
_geom_angle_atom_site_label_1
_geom_angle_atom_site_label_2
_geom_angle_atom_site_label_3
_geom_angle
_geom_angle_site_symmetry_1
_geom_angle_site_symmetry_3
_geom_angle_publ_flag
S1 Pd1 S2 82.67(9) . . yes
S1 Pd1 Cl1 90.51(9) . . yes
S2 Pd1 Cl1 170.17(9) . . yes
S1 Pd1 Cl2 174.28(9) . . yes
S2 Pd1 Cl2 94.03(9) . . yes
Cl1 Pd1 Cl2 93.32(9) . . yes
S1 Pd2 S2 82.63(9) . . yes
S1 Pd2 Cl4 174.97(9) . . yes
S2 Pd2 Cl4 92.35(9) . . yes
S1 Pd2 Cl3 93.11(9) . . yes
S2 Pd2 Cl3 174.84(9) . . yes
Cl4 Pd2 Cl3 91.89(9) . . yes
C19 As1 C13 107.9(4) . . no
C19 As1 C25 110.1(4) . . no
C13 As1 C25 111.1(4) . . no
C19 As1 C31 110.1(4) . . no
C13 As1 C31 108.2(4) . . no
C25 As1 C31 109.4(4) . . no
C49 As2 C55 107.8(4) . . no
C49 As2 C37 109.6(4) . . no
C55 As2 C37 111.1(4) . . no
C49 As2 C43 109.5(4) . . no
C55 As2 C43 108.4(4) . . no
C37 As2 C43 110.3(4) . . no
C7 S1 Pd2 103.6(3) . . no
C7 S1 Pd1 104.2(3) . . no
Pd2 S1 Pd1 96.59(10) . . yes
C1 S2 Pd1 107.5(3) . . no
C1 S2 Pd2 107.2(3) . . no
Pd1 S2 Pd2 96.43(9) . . yes
C6 C1 C2 119.8(9) . . no
C6 C1 S2 123.2(7) . . no
C2 C1 S2 116.9(7) . . no
C3 C2 C1 119.9(9) . . no
C4 C3 C2 120.2(10) . . no
C3 C4 C5 119.9(10) . . no
C4 C5 C6 120.6(10) . . no
C1 C6 C5 119.7(10) . . no
C8 C7 C12 114.7(11) . . no
C8 C7 S1 121.6(8) . . no
C12 C7 S1 123.7(9) . . no
C7 C8 C9 122.1(12) . . no
C10 C9 C8 120.4(13) . . no
C11 C10 C9 119.4(14) . . no
C10 C11 C12 121.9(15) . . no
C11 C12 C7 121.2(13) . . no
C18 C13 C14 119.7(9) . . no
C18 C13 As1 121.3(7) . . no
C14 C13 As1 118.9(7) . . no
C15 C14 C13 118.3(10) . . no
C14 C15 C16 121.1(11) . . no
C17 C16 C15 120.3(10) . . no
C16 C17 C18 121.3(11) . . no
C13 C18 C17 119.3(9) . . no
C24 C19 C20 118.2(9) . . no
C24 C19 As1 122.8(7) . . no
C20 C19 As1 119.0(7) . . no
C21 C20 C19 120.0(10) . . no
C22 C21 C20 120.2(12) . . no
C21 C22 C23 120.1(11) . . no
C22 C23 C24 121.0(11) . . no
C23 C24 C19 120.5(11) . . no
C30 C25 C26 118.4(9) . . no
C30 C25 As1 122.2(7) . . no
C26 C25 As1 119.1(7) . . no
C27 C26 C25 120.6(10) . . no
C26 C27 C28 120.9(12) . . no
C27 C28 C29 119.9(11) . . no
C28 C29 C30 120.2(10) . . no
C25 C30 C29 120.0(10) . . no
C32 C31 C36 120.4(9) . . no
C32 C31 As1 119.2(7) . . no
C36 C31 As1 120.4(8) . . no
C31 C32 C33 120.7(10) . . no
C34 C33 C32 119.4(11) . . no
C33 C34 C35 119.6(11) . . no
C36 C35 C34 122.2(11) . . no
C35 C36 C31 117.8(11) . . no
C38 C37 C42 120.3(9) . . no
C38 C37 As2 119.6(7) . . no
C42 C37 As2 120.1(7) . . no
C37 C38 C39 119.1(10) . . no
C40 C39 C38 121.0(11) . . no
C39 C40 C41 119.5(10) . . no
C40 C41 C42 122.2(10) . . no
C41 C42 C37 117.8(10) . . no
C44 C43 C48 121.1(9) . . no
C44 C43 As2 118.6(8) . . no
C48 C43 As2 120.3(8) . . no
C43 C44 C45 119.1(11) . . no
C46 C45 C44 119.5(12) . . no
C45 C46 C47 121.4(11) . . no
C48 C47 C46 118.8(12) . . no
C47 C48 C43 119.9(11) . . no
C54 C49 C50 119.4(10) . . no
C54 C49 As2 121.6(7) . . no
C50 C49 As2 118.8(7) . . no
C49 C50 C51 119.7(10) . . no
C52 C51 C50 120.3(10) . . no
C51 C52 C53 120.2(11) . . no
C52 C53 C54 121.1(11) . . no
C49 C54 C53 119.2(10) . . no
C56 C55 C60 119.0(10) . . no
C56 C55 As2 119.9(8) . . no
C60 C55 As2 120.9(8) . . no
C55 C56 C57 120.9(11) . . no
C58 C57 C56 119.9(11) . . no
C59 C58 C57 119.0(10) . . no
C58 C59 C60 122.4(11) . . no
C55 C60 C59 118.7(10) . . no

loop_
_geom_bond_atom_site_label_1
_geom_bond_atom_site_label_2
_geom_bond_distance
_geom_bond_site_symmetry_2
_geom_bond_publ_flag
Pd1 S1 2.288(2) . yes
Pd1 S2 2.290(2) . yes
Pd1 Cl1 2.352(3) . yes
Pd1 Cl2 2.356(2) . yes
Pd2 S1 2.288(2) . yes
Pd2 S2 2.292(2) . yes
Pd2 Cl4 2.334(2) . yes
Pd2 Cl3 2.355(2) . yes
As1 C19 1.889(9) . no
As1 C13 1.903(9) . no
As1 C25 1.906(8) . no
As1 C31 1.907(9) . no
As2 C49 1.895(9) . no
As2 C55 1.897(9) . no
As2 C37 1.909(9) . no
As2 C43 1.914(9) . no
S1 C7 1.776(10) . no
S2 C1 1.789(9) . no
C1 C6 1.358(12) . no
C1 C2 1.386(12) . no
C2 C3 1.382(13) . no
C3 C4 1.357(13) . no
C4 C5 1.366(14) . no
C5 C6 1.388(14) . no
C7 C8 1.362(14) . no
C7 C12 1.408(15) . no
C8 C9 1.36(2) . no
C9 C10 1.34(2) . no
C10 C11 1.31(2) . no
C11 C12 1.35(2) . no
C13 C18 1.378(12) . no
C13 C14 1.428(12) . no
C14 C15 1.367(13) . no
C15 C16 1.375(15) . no
C16 C17 1.349(15) . no
C17 C18 1.382(13) . no
C19 C24 1.377(12) . no
C19 C20 1.390(12) . no
C20 C21 1.388(14) . no
C21 C22 1.35(2) . no
C22 C23 1.36(2) . no
C23 C24 1.366(14) . no
C25 C30 1.382(12) . no
C25 C26 1.396(12) . no
C26 C27 1.354(13) . no
C27 C28 1.36(2) . no
C28 C29 1.37(2) . no
C29 C30 1.382(14) . no
C31 C32 1.372(13) . no
C31 C36 1.385(12) . no
C32 C33 1.376(13) . no
C33 C34 1.37(2) . no
C34 C35 1.37(2) . no
C35 C36 1.368(14) . no
C37 C38 1.379(13) . no
C37 C42 1.402(12) . no
C38 C39 1.403(14) . no
C39 C40 1.354(15) . no
C40 C41 1.359(15) . no
C41 C42 1.393(13) . no
C43 C44 1.374(13) . no
C43 C48 1.370(14) . no
C44 C45 1.387(13) . no
C45 C46 1.36(2) . no
C46 C47 1.39(2) . no
C47 C48 1.371(15) . no
C49 C54 1.379(13) . no
C49 C50 1.390(12) . no
C50 C51 1.405(14) . no
C51 C52 1.346(15) . no
C52 C53 1.36(2) . no
C53 C54 1.397(15) . no
C55 C56 1.353(14) . no
C55 C60 1.363(13) . no
C56 C57 1.40(2) . no
C57 C58 1.34(2) . no
C58 C59 1.337(15) . no
C59 C60 1.395(14) . no
